data_7027275
loop_
_publ_author_name
'Sembiring, Seri Bima'
'Colbran, Stephen B.'
'Craig, Donald C.'

_publ_section_title
;
 Synthesis and electrochemistry of platinum complexes of
 hydroquinon-2-ylmethyl- and p-benzoquinon-2-ylmethyl-diphenylphosphine
;
_journal_issue 10
_journal_name_full 'Journal of the Chemical Society, Dalton Transactions'
_journal_page_first 1543
_journal_paper_doi 10.1039/a900610i
_journal_year 1999
_chemical_formula_moiety 'C38 H32 Br2 O4 P2 Pt Zn, 2(C3 H7 N O)'
_chemical_formula_sum 'C44 H46 Br2 N2 O6 P2 Pt Zn'
_chemical_formula_weight 1181.1
_space_group_IT_number 14
_symmetry_cell_setting monoclinic
_symmetry_space_group_name_Hall '-P 2ybc'
_symmetry_space_group_name_H-M 'P 1 21/c 1'
_atom_type_scat_source 'International Tables for X-ray Crystallography, Vol. IV'
_audit_creation_method 'RAELSPUB and manual entry'
_cell_angle_alpha 90
_cell_angle_beta 113.81(3)
_cell_angle_gamma 90
_cell_formula_units_Z 4
_cell_length_a 13.030(9)
_cell_length_b 30.701(13)
_cell_length_c 12.460(9)
_cell_measurement_reflns_used 10
_cell_measurement_temperature 294
_cell_measurement_theta_max 11
_cell_measurement_theta_min 10
_cell_volume 4560(5)
_diffrn_measurement_device_type 'Nonius CAD-4'
_diffrn_measurement_method \w--2\q
_diffrn_radiation_type 'Mo K\a'
_diffrn_radiation_wavelength 0.71073
_diffrn_reflns_av_R_equivalents 0.017
_diffrn_reflns_limit_h_max 13
_diffrn_reflns_limit_h_min 0
_diffrn_reflns_limit_k_max 0
_diffrn_reflns_limit_k_min -32
_diffrn_reflns_limit_l_max 13
_diffrn_reflns_limit_l_min -13
_diffrn_reflns_number 5860
_diffrn_reflns_theta_max 22
_diffrn_standards_decay_% 22
_diffrn_standards_interval_time 30min
_diffrn_standards_number 1
_exptl_absorpt_coefficient_mu 5.485
_exptl_absorpt_correction_T_max 0.51
_exptl_absorpt_correction_T_min 0.38
_exptl_absorpt_correction_type analytical
_exptl_absorpt_process_details '(DeMeulenaer & Tompa, 1965)'
_exptl_crystal_density_diffrn 1.72
_exptl_crystal_density_method 'not measured'
_exptl_crystal_description plate
_exptl_crystal_F_000 2320.0
_exptl_crystal_size_max 0.20
_exptl_crystal_size_mid 0.19
_exptl_crystal_size_min 0.09
_refine_diff_density_max 0.91
_refine_diff_density_min -1.42
_refine_ls_extinction_method none
_refine_ls_goodness_of_fit_ref 1.41
_refine_ls_hydrogen_treatment noref
_refine_ls_number_parameters 341
_refine_ls_number_reflns 3569
_refine_ls_R_factor_gt 0.033
_refine_ls_shift/su_max 0.009
_refine_ls_structure_factor_coef F
_refine_ls_weighting_details 'w = 1/[\s^2^(F) + 0.0016F^2^]'
_refine_ls_weighting_scheme calc
_refine_ls_wR_factor_ref 0.042
_reflns_number_gt 3569
_reflns_number_total 5572
_reflns_threshold_expression I>3\s(I)
_cod_data_source_file 900610isup1.cif
_cod_data_source_block (DSC59)
_cod_original_sg_symbol_H-M 'P 21/c'
_cod_database_code 7027275

loop_
_symmetry_equiv_pos_site_id
_symmetry_equiv_pos_as_xyz
1 x,y,z
2 -x,1/2+y,1/2-z
3 -x,-y,-z
4 x,1/2-y,1/2+z

loop_
_atom_site_label
_atom_site_fract_x
_atom_site_fract_y
_atom_site_fract_z
_atom_site_U_iso_or_equiv
_atom_site_adp_type
_atom_site_type_symbol
Pt 0.61502(3) 0.12149(1) 0.46261(3) 0.0447(1) Uani Pt
Zn 0.5349(1) 0.1292(1) 0.6718(1) 0.0640(3) Uani Zn
Br1 0.4169(1) 0.1860(1) 0.6791(1) 0.0913(4) Uani Br
Br2 0.5883(1) 0.0790(1) 0.8262(1) 0.0893(4) Uani Br
PA 0.7404(2) 0.1604(1) 0.4257(2) 0.0506(7) Uani P
O1A 0.6442(5) 0.1567(2) 0.6148(5) 0.063(2) Uani O
O2A 1.0352(6) 0.2429(3) 0.8854(6) 0.098(3) Uani O
C1A 0.7397(8) 0.1786(3) 0.6813(8) 0.058(3) Uani C
C2A 0.7838(9) 0.1747(3) 0.8038(8) 0.069(3) Uani C
C3A 0.8825(9) 0.1970(4) 0.8708(8) 0.076(3) Uani C
C4A 0.9385(10) 0.2221(4) 0.8218(9) 0.073(3) Uani C
C5A 0.8914(9) 0.2274(3) 0.7002(8) 0.062(3) Uani C
C6A 0.7932(8) 0.2061(3) 0.6299(8) 0.053(3) Uani C
C7A 0.7457(8) 0.2124(3) 0.4993(7) 0.056(3) Uani C
C8A 0.8835(5) 0.1411(2) 0.4906(5) 0.056(3) Uani C
C9A 0.9662(6) 0.1600(2) 0.4633(6) 0.073(3) Uani C
C10A 1.0782(6) 0.1493(3) 0.5273(7) 0.094(4) Uani C
C11A 1.1059(6) 0.1201(3) 0.6170(7) 0.096(4) Uani C
C12A 1.0257(7) 0.1011(2) 0.6454(6) 0.089(3) Uani C
C13A 0.9135(6) 0.1116(2) 0.5820(6) 0.069(3) Uani C
C14A 0.7072(6) 0.1755(2) 0.2750(5) 0.057(3) Uani C
C15A 0.6336(6) 0.2094(2) 0.2254(6) 0.068(3) Uani C
C16A 0.5945(6) 0.2175(2) 0.1056(6) 0.084(3) Uani C
C17A 0.6291(7) 0.1918(2) 0.0376(6) 0.092(3) Uani C
C18A 0.7015(7) 0.1581(2) 0.0846(6) 0.097(4) Uani C
C19A 0.7412(6) 0.1498(2) 0.2043(6) 0.077(3) Uani C
PB 0.5638(2) 0.0748(1) 0.3141(2) 0.0497(6) Uani P
O1B 0.5010(5) 0.0962(2) 0.5220(5) 0.061(2) Uani O
O2B 0.1247(7) -0.0053(3) 0.3181(8) 0.121(3) Uani O
C1B 0.4088(8) 0.0702(3) 0.4623(8) 0.053(3) Uani C
C2B 0.3158(9) 0.0776(3) 0.4882(8) 0.069(3) Uani C
C3B 0.2207(9) 0.0518(4) 0.4384(10) 0.078(3) Uani C
C4B 0.2177(10) 0.0200(4) 0.3618(10) 0.079(3) Uani C
C5B 0.3121(9) 0.0131(3) 0.3347(9) 0.067(3) Uani C
C6B 0.4049(8) 0.0383(3) 0.3850(7) 0.051(2) Uani C
C7B 0.5084(8) 0.0284(3) 0.3610(7) 0.054(3) Uani C
C8B 0.4532(6) 0.0931(2) 0.1794(5) 0.062(4) Uani C
C9B 0.4234(6) 0.1366(2) 0.1673(6) 0.080(4) Uani C
C10B 0.3442(8) 0.1521(2) 0.0613(8) 0.121(6) Uani C
C11B 0.2964(8) 0.1241(3) -0.0304(7) 0.148(8) Uani C
C12B 0.3245(8) 0.0811(3) -0.0204(6) 0.139(6) Uani C
C13B 0.4036(7) 0.0653(2) 0.0852(6) 0.092(5) Uani C
C14B 0.6736(6) 0.0514(2) 0.2770(5) 0.057(3) Uani C
C15B 0.6658(6) 0.0490(2) 0.1632(5) 0.074(3) Uani C
C16B 0.7524(8) 0.0304(3) 0.1404(6) 0.094(4) Uani C
C17B 0.8446(7) 0.0147(2) 0.2308(8) 0.099(4) Uani C
C18B 0.8540(6) 0.0168(2) 0.3436(8) 0.099(3) Uani C
C19B 0.7680(7) 0.0353(2) 0.3674(5) 0.076(3) Uani C
OD1 1.1181(7) 0.2151(3) 1.1066(6) 0.141(8) Uani O
ND1 1.2429(7) 0.2225(3) 1.2865(7) 0.106(6) Uani N
C1D1 1.1807(8) 0.2365(3) 1.1856(9) 0.108(6) Uani C
C2D1 1.2437(18) 0.1814(5) 1.3139(14) 0.240(9) Uani C
C3D1 1.3127(12) 0.2498(6) 1.3724(10) 0.238(6) Uani C
OD2 0.0714(12) -0.0555(4) 0.1397(9) 0.262(6) Uani O
ND2 -0.0015(8) -0.0835(3) -0.0364(9) 0.144(9) Uani N
C1D2 0.0794(10) -0.0726(4) 0.0577(12) 0.178(8) Uani C
C2D2 -0.1056(14) -0.0766(11) -0.0523(17) 0.438(9) Uani C
C3D2 0.0160(15) -0.1032(6) -0.1267(12) 0.220(9) Uani C
HO2A 1.0663 0.2325 0.9685 0.098 Uani H
HC2A 0.7453 0.1563 0.8426 0.069 Uani H
HC3A 0.9134 0.1944 0.9581 0.076 Uani H
HC5A 0.9290 0.2470 0.6629 0.062 Uani H
H1C7A 0.7943 0.2332 0.4791 0.056 Uani H
H2C7A 0.6681 0.2246 0.4724 0.056 Uani H
HC9A 0.9455 0.1814 0.3973 0.085 Uani H
HC10A 1.1382 0.1629 0.5076 0.123 Uani H
HC11A 1.1865 0.1125 0.6628 0.120 Uani H
HC12A 1.0475 0.0798 0.7116 0.113 Uani H
HC13A 0.8543 0.0977 0.6025 0.080 Uani H
HC15A 0.6085 0.2283 0.2757 0.080 Uani H
HC16A 0.5412 0.2421 0.0697 0.105 Uani H
HC17A 0.6007 0.1977 -0.0485 0.113 Uani H
HC18A 0.7261 0.1395 0.0333 0.130 Uani H
HC19A 0.7945 0.1251 0.2392 0.093 Uani H
HO2B 0.1039 -0.0249 0.2484 0.121 Uani H
HC2B 0.3176 0.1017 0.5431 0.069 Uani H
HC3B 0.1549 0.0567 0.4589 0.078 Uani H
HC5B 0.3104 -0.0105 0.2785 0.067 Uani H
H1C7B 0.4878 0.0057 0.2983 0.054 Uani H
H2C7B 0.5682 0.0168 0.4348 0.054 Uani H
HC9B 0.4587 0.1570 0.2349 0.086 Uani H
HC10B 0.3226 0.1835 0.0525 0.153 Uani H
HC11B 0.2395 0.1354 -0.1064 0.198 Uani H
HC12B 0.2886 0.0611 -0.0886 0.188 Uani H
HC13B 0.4246 0.0338 0.0930 0.103 Uani H
HC15B 0.5979 0.0606 0.0971 0.091 Uani H
HC16B 0.7468 0.0286 0.0581 0.124 Uani H
HC17B 0.9067 0.0014 0.2141 0.124 Uani H
HC18B 0.9224 0.0051 0.4089 0.135 Uani H
HC19B 0.7745 0.0369 0.4501 0.093 Uani H
HC1D1 1.1844 0.2684 1.1709 0.247 Uani H
H1C2D1 1.2129 0.1635 1.2406 0.405 Uani H
H2C2D1 1.3224 0.1720 1.3626 0.371 Uani H
H3C2D1 1.1964 0.1771 1.3593 0.303 Uani H
H1C3D1 1.2685 0.2657 1.4095 0.313 Uani H
H2C3D1 1.3729 0.2322 1.4334 0.274 Uani H
H3C3D1 1.3477 0.2712 1.3370 0.477 Uani H
HC1D2 0.1568 -0.0788 0.0637 0.405 Uani H
H1C2D2 -0.1083 -0.0536 0.0033 0.458 Uani H
H2C2D2 -0.1496 -0.0668 -0.1348 0.802 Uani H
H3C2D2 -0.1387 -0.1042 -0.0376 0.669 Uani H
H1C3D2 0.0315 -0.1349 -0.1090 0.396 Uani H
H2C3D2 -0.0524 -0.0997 -0.2012 0.461 Uani H
H3C3D2 0.0815 -0.0893 -0.1355 0.228 Uani H

loop_
_atom_site_aniso_label
_atom_site_aniso_U_11
_atom_site_aniso_U_22
_atom_site_aniso_U_33
_atom_site_aniso_U_12
_atom_site_aniso_U_13
_atom_site_aniso_U_23
_atom_site_aniso_type_symbol
Pt 0.0497(2) 0.0537(2) 0.0308(2) -0.0034(2) 0.0165(2) -0.0026(2) Pt
Zn 0.0699(8) 0.0826(9) 0.0440(6) -0.0076(7) 0.0275(6) -0.0074(6) Zn
Br1 0.088(1) 0.104(1) 0.0859(8) 0.0143(8) 0.0393(8) -0.0075(7) Br
Br2 0.129(1) 0.0832(8) 0.0538(6) -0.0081(8) 0.0353(7) -0.0011(6) Br
PA 0.061(2) 0.056(2) 0.038(1) -0.002(1) 0.023(1) -0.001(1) P
O1A 0.061(5) 0.091(5) 0.039(3) -0.025(4) 0.023(3) -0.018(3) O
O2A 0.076(6) 0.127(7) 0.077(5) -0.037(5) 0.014(5) -0.027(5) O
C1A 0.060(7) 0.067(7) 0.046(6) 0.001(6) 0.022(5) -0.019(5) C
C2A 0.072(8) 0.094(8) 0.039(6) -0.001(7) 0.022(5) -0.010(5) C
C3A 0.076(8) 0.092(8) 0.042(6) -0.015(7) 0.005(6) -0.022(6) C
C4A 0.080(9) 0.075(8) 0.059(7) -0.023(7) 0.023(7) -0.020(6) C
C5A 0.065(8) 0.064(7) 0.066(7) -0.012(6) 0.035(6) -0.018(5) C
C6A 0.057(7) 0.056(6) 0.051(6) -0.013(5) 0.026(5) -0.014(5) C
C7A 0.067(7) 0.059(6) 0.043(5) -0.011(5) 0.023(5) -0.010(4) C
C8A 0.058(3) 0.065(5) 0.051(4) -0.006(3) 0.029(3) -0.011(3) C
C9A 0.059(3) 0.094(5) 0.077(4) -0.009(3) 0.038(3) -0.007(3) C
C10A 0.058(3) 0.125(8) 0.104(7) -0.004(3) 0.038(3) -0.011(4) C
C11A 0.064(3) 0.122(8) 0.094(6) 0.011(3) 0.022(3) -0.015(5) C
C12A 0.078(4) 0.103(6) 0.075(4) 0.016(4) 0.021(3) 0.000(3) C
C13A 0.071(3) 0.077(5) 0.060(4) 0.003(3) 0.027(3) 0.000(3) C
C14A 0.076(6) 0.053(4) 0.043(3) -0.016(4) 0.025(3) -0.004(2) C
C15A 0.081(6) 0.068(4) 0.051(3) -0.009(3) 0.023(3) 0.008(2) C
C16A 0.100(6) 0.084(5) 0.052(3) -0.020(4) 0.016(4) 0.013(3) C
C17A 0.145(8) 0.077(6) 0.043(3) -0.043(5) 0.027(3) -0.002(2) C
C18A 0.180(9) 0.068(6) 0.053(3) -0.027(5) 0.058(4) -0.009(3) C
C19A 0.130(6) 0.060(4) 0.054(3) -0.011(3) 0.050(4) -0.005(2) C
PB 0.056(2) 0.055(2) 0.037(1) -0.003(1) 0.017(1) -0.004(1) P
O1B 0.062(4) 0.082(5) 0.046(4) -0.021(4) 0.028(3) -0.009(3) O
O2B 0.086(6) 0.141(8) 0.144(8) -0.048(6) 0.056(6) -0.057(6) O
C1B 0.031(6) 0.079(7) 0.045(6) -0.005(5) 0.011(5) 0.007(5) C
C2B 0.065(8) 0.071(8) 0.065(7) -0.013(7) 0.019(6) -0.013(5) C
C3B 0.068(9) 0.088(8) 0.090(8) 0.000(7) 0.045(7) -0.007(7) C
C4B 0.075(9) 0.075(8) 0.088(8) -0.037(7) 0.036(7) -0.025(7) C
C5B 0.065(8) 0.062(7) 0.075(7) -0.014(6) 0.029(6) -0.009(5) C
C6B 0.054(7) 0.059(6) 0.041(5) -0.008(5) 0.020(5) -0.004(5) C
C7B 0.050(7) 0.063(6) 0.053(6) -0.006(5) 0.023(5) -0.001(5) C
C8B 0.066(5) 0.071(4) 0.043(3) -0.009(4) 0.018(3) -0.003(3) C
C9B 0.077(5) 0.071(4) 0.071(3) -0.008(4) 0.008(3) 0.006(3) C
C10B 0.119(7) 0.094(4) 0.095(5) 0.000(5) -0.013(5) 0.020(4) C
C11B 0.162(8) 0.132(7) 0.078(4) 0.015(7) -0.027(5) 0.013(4) C
C12B 0.156(7) 0.137(7) 0.060(3) 0.020(7) -0.023(4) -0.016(4) C
C13B 0.101(6) 0.097(4) 0.050(3) 0.004(4) 0.001(3) -0.017(3) C
C14B 0.072(4) 0.048(5) 0.051(4) -0.007(3) 0.025(3) -0.004(3) C
C15B 0.099(5) 0.074(5) 0.060(3) 0.001(4) 0.043(3) -0.004(3) C
C16B 0.119(6) 0.094(6) 0.094(4) 0.003(5) 0.068(5) -0.011(5) C
C17B 0.100(5) 0.093(7) 0.123(7) 0.004(5) 0.064(5) -0.017(6) C
C18B 0.084(4) 0.106(6) 0.106(5) 0.018(4) 0.036(4) -0.010(6) C
C19B 0.076(4) 0.080(5) 0.067(3) 0.010(3) 0.022(3) -0.004(4) C
OD1 0.130(9) 0.193(9) 0.068(4) -0.036(7) 0.007(4) -0.028(4) O
ND1 0.092(9) 0.144(9) 0.064(4) -0.019(6) 0.013(4) -0.008(4) N
C1D1 0.106(9) 0.126(9) 0.069(4) -0.028(5) 0.013(4) -0.001(5) C
C2D1 0.379(9) 0.136(9) 0.124(9) 0.053(9) 0.019(9) 0.019(7) C
C3D1 0.231(9) 0.314(9) 0.096(6) -0.171(9) -0.011(6) -0.025(8) C
OD2 0.295(9) 0.318(9) 0.198(9) -0.138(9) 0.123(9) -0.141(9) O
ND2 0.144(9) 0.153(9) 0.129(9) -0.019(9) 0.049(9) -0.024(8) N
C1D2 0.150(9) 0.228(9) 0.154(9) -0.062(9) 0.061(9) -0.064(8) C
C2D2 0.143(9) 0.909(9) 0.226(9) 0.055(9) 0.036(9) -0.119(9) C
C3D2 0.296(9) 0.218(9) 0.171(9) -0.062(9) 0.120(9) -0.075(9) C

loop_
_geom_angle_atom_site_label_1
_geom_angle_atom_site_label_2
_geom_angle_atom_site_label_3
_geom_angle
_geom_angle_site_symmetry_1
_geom_angle_site_symmetry_2
_geom_angle_site_symmetry_3
_geom_angle_publ_flag
PA Pt O1A 91.7(2) 1_555 1_555 1_555 no
PA Pt PB 100.0(1) 1_555 1_555 1_555 no
PA Pt O1B 167.5(2) 1_555 1_555 1_555 no
O1A Pt PB 168.1(2) 1_555 1_555 1_555 no
O1A Pt O1B 76.2(2) 1_555 1_555 1_555 no
PB Pt O1B 92.2(2) 1_555 1_555 1_555 no
Br1 Zn Br2 116.0(1) 1_555 1_555 1_555 no
Br1 Zn O1A 105.7(2) 1_555 1_555 1_555 no
Br1 Zn O1B 120.5(2) 1_555 1_555 1_555 no
Br2 Zn O1A 123.2(2) 1_555 1_555 1_555 no
Br2 Zn O1B 108.2(2) 1_555 1_555 1_555 no
O1A Zn O1B 78.8(2) 1_555 1_555 1_555 no
Pt PA C7A 104.4(3) 1_555 1_555 1_555 no
Pt PA C8A 116.3(2) 1_555 1_555 1_555 no
Pt PA C14A 117.8(2) 1_555 1_555 1_555 no
C7A PA C8A 103.9(4) 1_555 1_555 1_555 no
C7A PA C14A 104.0(3) 1_555 1_555 1_555 no
C8A PA C14A 108.6(3) 1_555 1_555 1_555 no
Pt O1A Zn 102.1(3) 1_555 1_555 1_555 no
Pt O1A C1A 126.6(5) 1_555 1_555 1_555 no
Zn O1A C1A 126.5(5) 1_555 1_555 1_555 no
O1A C1A C2A 119.4(9) 1_555 1_555 1_555 no
O1A C1A C6A 121.3(8) 1_555 1_555 1_555 no
C2A C1A C6A 119.2(9) 1_555 1_555 1_555 no
C1A C2A C3A 118.8(10) 1_555 1_555 1_555 no
C2A C3A C4A 122.7(9) 1_555 1_555 1_555 no
O2A C4A C3A 123.2(10) 1_555 1_555 1_555 no
O2A C4A C5A 118.7(10) 1_555 1_555 1_555 no
C3A C4A C5A 118.1(10) 1_555 1_555 1_555 no
C4A C5A C6A 121.2(9) 1_555 1_555 1_555 no
C1A C6A C5A 119.8(8) 1_555 1_555 1_555 no
C1A C6A C7A 120.6(8) 1_555 1_555 1_555 no
C5A C6A C7A 119.5(8) 1_555 1_555 1_555 no
PA C7A C6A 110.2(6) 1_555 1_555 1_555 no
PA C8A C9A 121.2(5) 1_555 1_555 1_555 no
PA C8A C13A 118.8(5) 1_555 1_555 1_555 no
C9A C8A C13A 119.3(5) 1_555 1_555 1_555 no
C8A C9A C10A 120.1(4) 1_555 1_555 1_555 no
C9A C10A C11A 119.6(4) 1_555 1_555 1_555 no
C10A C11A C12A 121.2(6) 1_555 1_555 1_555 no
C11A C12A C13A 119.6(4) 1_555 1_555 1_555 no
C8A C13A C12A 120.1(4) 1_555 1_555 1_555 no
PA C14A C15A 119.2(4) 1_555 1_555 1_555 no
PA C14A C19A 120.8(4) 1_555 1_555 1_555 no
Pt PB C7B 105.4(3) 1_555 1_555 1_555 no
Pt PB C8B 115.7(2) 1_555 1_555 1_555 no
Pt PB C14B 117.6(2) 1_555 1_555 1_555 no
C7B PB C8B 105.9(4) 1_555 1_555 1_555 no
C7B PB C14B 103.3(4) 1_555 1_555 1_555 no
C8B PB C14B 107.5(3) 1_555 1_555 1_555 no
Pt O1B Zn 102.9(3) 1_555 1_555 1_555 no
Pt O1B C1B 128.3(5) 1_555 1_555 1_555 no
Zn O1B C1B 127.4(5) 1_555 1_555 1_555 no
O1B C1B C2B 115.5(9) 1_555 1_555 1_555 no
O1B C1B C6B 124.9(9) 1_555 1_555 1_555 no
C2B C1B C6B 119.6(9) 1_555 1_555 1_555 no
C1B C2B C3B 120.4(9) 1_555 1_555 1_555 no
C2B C3B C4B 119.6(10) 1_555 1_555 1_555 no
O2B C4B C3B 117.6(11) 1_555 1_555 1_555 no
O2B C4B C5B 122.6(10) 1_555 1_555 1_555 no
C3B C4B C5B 119.7(10) 1_555 1_555 1_555 no
C4B C5B C6B 120.0(9) 1_555 1_555 1_555 no
C1B C6B C5B 120.7(9) 1_555 1_555 1_555 no
C1B C6B C7B 120.0(8) 1_555 1_555 1_555 no
C5B C6B C7B 119.2(9) 1_555 1_555 1_555 no
PB C7B C6B 114.0(6) 1_555 1_555 1_555 no
PB C8B C9B 119.1(5) 1_555 1_555 1_555 no
PB C8B C13B 121.5(5) 1_555 1_555 1_555 no
PB C14B C15B 122.9(5) 1_555 1_555 1_555 no
PB C14B C19B 117.9(5) 1_555 1_555 1_555 no
C1D1 ND1 C2D1 121.6(11) 1_555 1_555 1_555 no
C1D1 ND1 C3D1 121.6(3) 1_555 1_555 1_555 no
C2D1 ND1 C3D1 116.9(10) 1_555 1_555 1_555 no
OD1 C1D1 ND1 125.7(10) 1_555 1_555 1_555 no

loop_
_geom_bond_atom_site_label_1
_geom_bond_atom_site_label_2
_geom_bond_distance
_geom_bond_site_symmetry_1
_geom_bond_site_symmetry_2
_geom_bond_publ_flag
Pt PA 2.217(3) 1_555 1_555 no
Pt O1A 2.080(5) 1_555 1_555 no
Pt PB 2.219(2) 1_555 1_555 no
Pt O1B 2.060(6) 1_555 1_555 no
Zn Br1 2.349(2) 1_555 1_555 no
Zn Br2 2.341(2) 1_555 1_555 no
Zn O1A 2.014(6) 1_555 1_555 no
Zn O1B 2.011(6) 1_555 1_555 no
PA C7A 1.829(9) 1_555 1_555 no
PA C8A 1.807(6) 1_555 1_555 no
PA C14A 1.808(6) 1_555 1_555 no
O1A C1A 1.362(10) 1_555 1_555 no
O2A C4A 1.348(11) 1_555 1_555 no
C1A C2A 1.403(12) 1_555 1_555 no
C1A C6A 1.402(12) 1_555 1_555 no
C2A C3A 1.398(13) 1_555 1_555 no
C3A C4A 1.364(14) 1_555 1_555 no
C4A C5A 1.396(12) 1_555 1_555 no
C5A C6A 1.389(12) 1_555 1_555 no
C6A C7A 1.502(11) 1_555 1_555 no
C8A C9A 1.383(4) 1_555 1_555 no
C8A C13A 1.383(4) 1_555 1_555 no
C9A C10A 1.391(5) 1_555 1_555 no
C10A C11A 1.362(5) 1_555 1_555 no
C11A C12A 1.362(5) 1_555 1_555 no
C12A C13A 1.391(5) 1_555 1_555 no
PB C7B 1.800(9) 1_555 1_555 no
PB C8B 1.803(6) 1_555 1_555 no
PB C14B 1.819(6) 1_555 1_555 no
O1B C1B 1.382(10) 1_555 1_555 no
O2B C4B 1.355(12) 1_555 1_555 no
C1B C2B 1.393(13) 1_555 1_555 no
C1B C6B 1.361(12) 1_555 1_555 no
C2B C3B 1.388(13) 1_555 1_555 no
C3B C4B 1.355(14) 1_555 1_555 no
C4B C5B 1.418(14) 1_555 1_555 no
C5B C6B 1.358(12) 1_555 1_555 no
C6B C7B 1.524(12) 1_555 1_555 no
OD1 C1D1 1.190(9) 1_555 1_555 no
ND1 C1D1 1.265(11) 1_555 1_555 no
ND1 C2D1 1.307(15) 1_555 1_555 no
ND1 C3D1 1.375(13) 1_555 1_555 no
